data_4037845
loop_
_publ_author_name
'Mao, Lujia'
'Li, Chunlei'
'Xiang, Libo'
'Fu, Dejun'
'Ma, Wangyang'
'Ye, Qing'

_publ_section_title
;
 Synthesis of Allenyl-Bdan via the Cu(I)-Catalyzed Borylation of
 Propargylic Alcohols with the Unsymmetric Diboron Reagent (Bpin-Bdan).
;
_journal_name_full 'The Journal of organic chemistry'
_journal_paper_doi 10.1021/acs.joc.9b03319
_journal_year 2020
_chemical_formula_moiety 'C22 H21 B N2 O'
_chemical_formula_sum 'C22 H21 B N2 O'
_chemical_formula_weight 340.22
_space_group_crystal_system orthorhombic
_space_group_IT_number 33
_space_group_name_Hall 'P 2c -2n'
_space_group_name_H-M_alt 'P n a 21'
_atom_sites_solution_hydrogens geom
_atom_sites_solution_primary direct
_audit_creation_date 2019-04-01
_audit_creation_method
;
Olex2 1.2
(compiled 2018.05.29 svn.r3508 for OlexSys, GUI svn.r5506)
;
_cell_angle_alpha 90
_cell_angle_beta 90
_cell_angle_gamma 90
_cell_formula_units_Z 4
_cell_length_a 9.9494(7)
_cell_length_b 9.2406(6)
_cell_length_c 21.1428(13)
_cell_measurement_reflns_used 9968
_cell_measurement_temperature 273(2)
_cell_measurement_theta_max 27.48
_cell_measurement_theta_min 3.01
_cell_volume 1943.8(2)
_computing_cell_refinement 'SAINT V8.38A (?, 2016)'
_computing_data_reduction 'SAINT V8.38A (?, 2016)'
_computing_molecular_graphics 'Olex2 (Dolomanov et al., 2009)'
_computing_publication_material 'Olex2 (Dolomanov et al., 2009)'
_computing_structure_refinement 'XL (Sheldrick, 2008)'
_computing_structure_solution 'XS (Sheldrick, 2008)'
_diffrn_ambient_temperature 273.15
_diffrn_measured_fraction_theta_full 0.993
_diffrn_measured_fraction_theta_max 0.993
_diffrn_measurement_device_type 'Bruker APEX-II CCD'
_diffrn_measurement_method '\f and \w scans'
_diffrn_radiation_type MoK\a
_diffrn_radiation_wavelength 0.71073
_diffrn_reflns_av_R_equivalents 0.0984
_diffrn_reflns_av_unetI/netI 0.0379
_diffrn_reflns_Laue_measured_fraction_full 0.993
_diffrn_reflns_Laue_measured_fraction_max 0.993
_diffrn_reflns_limit_h_max 11
_diffrn_reflns_limit_h_min -11
_diffrn_reflns_limit_k_max 11
_diffrn_reflns_limit_k_min -11
_diffrn_reflns_limit_l_max 25
_diffrn_reflns_limit_l_min -25
_diffrn_reflns_number 49766
_diffrn_reflns_point_group_measured_fraction_full 0.994
_diffrn_reflns_point_group_measured_fraction_max 0.994
_diffrn_reflns_theta_full 25.018
_diffrn_reflns_theta_max 25.018
_diffrn_reflns_theta_min 3.009
_diffrn_standards_number 0
_exptl_absorpt_coefficient_mu 0.071
_exptl_absorpt_correction_T_max 0.7456
_exptl_absorpt_correction_T_min 0.5911
_exptl_absorpt_correction_type multi-scan
_exptl_absorpt_process_details
'SADABS-2016/2 (Bruker,2016/2) was used for absorption correction. wR2(int) was 0.1673 before and 0.0965 after correction. The Ratio of minimum to maximum transmission is 0.7928. The \l/2 correction factor is Not present.'
_exptl_crystal_colour 'clear light colourless'
_exptl_crystal_colour_lustre clear
_exptl_crystal_colour_modifier light
_exptl_crystal_colour_primary colourless
_exptl_crystal_density_diffrn 1.163
_exptl_crystal_description needle
_exptl_crystal_F_000 720
_exptl_crystal_size_max 0.3
_exptl_crystal_size_mid 0.1
_exptl_crystal_size_min 0.1
_refine_diff_density_max 0.092
_refine_diff_density_min -0.112
_refine_diff_density_rms 0.025
_refine_ls_abs_structure_details
;
 Flack x determined using 1260 quotients [(I+)-(I-)]/[(I+)+(I-)]
 (Parsons, Flack and Wagner, Acta Cryst. B69 (2013) 249-259).
;
_refine_ls_abs_structure_Flack 0.0(9)
_refine_ls_extinction_method none
_refine_ls_goodness_of_fit_ref 1.083
_refine_ls_hydrogen_treatment constr
_refine_ls_matrix_type full
_refine_ls_number_parameters 238
_refine_ls_number_reflns 3392
_refine_ls_number_restraints 1
_refine_ls_restrained_S_all 1.083
_refine_ls_R_factor_all 0.0478
_refine_ls_R_factor_gt 0.0374
_refine_ls_shift/su_max 0.000
_refine_ls_shift/su_mean 0.000
_refine_ls_structure_factor_coef Fsqd
_refine_ls_weighting_details 'w=1/[\s^2^(Fo^2^)+(0.0456P)^2^+0.1177P] where P=(Fo^2^+2Fc^2^)/3'
_refine_ls_weighting_scheme calc
_refine_ls_wR_factor_gt 0.0894
_refine_ls_wR_factor_ref 0.0966
_reflns_Friedel_coverage 0.944
_reflns_Friedel_fraction_full 0.994
_reflns_Friedel_fraction_max 0.994
_reflns_number_gt 2907
_reflns_number_total 3392
_reflns_threshold_expression 'I > 2\s(I)'
_cod_data_source_file jo9b03319_si_001.cif
_cod_data_source_block 2k
_cod_database_code 4037845
_shelx_shelxl_version_number 2016/6
_shelx_space_group_comment
;
The symmetry employed for this shelxl refinement is uniquely defined
by the following loop, which should always be used as a source of
symmetry information in preference to the above space-group names.
They are only intended as comments.
;
_shelx_estimated_absorpt_t_max 0.993
_shelx_estimated_absorpt_t_min 0.979
_olex2_refinement_description
;
1. Fixed Uiso
 At 1.2 times of:
  All C(H) groups, All N(H) groups
 At 1.5 times of:
  All C(H,H,H) groups
2.a Aromatic/amide H refined with riding coordinates:
 N1(H1), N2(H2), C16(H16), C22(H22), C21(H21), C20(H20), C15(H15), C14(H14),
 C7(H7), C8(H8), C9(H9), C10(H10)
2.b Idealised Me refined as rotating group:
 C12(H12a,H12b,H12c), C4(H4a,H4b,H4c), C5(H5a,H5b,H5c)
;
_olex2_submission_special_instructions 'No special instructions were received'

loop_
_space_group_symop_operation_xyz
'x, y, z'
'-x, -y, z+1/2'
'-x+1/2, y+1/2, z+1/2'
'x+1/2, -y+1/2, z'

loop_
_atom_site_label
_atom_site_type_symbol
_atom_site_fract_x
_atom_site_fract_y
_atom_site_fract_z
_atom_site_U_iso_or_equiv
_atom_site_adp_type
_atom_site_occupancy
_atom_site_site_symmetry_order
_atom_site_calc_flag
_atom_site_refinement_flags_posn
O1 O 0.3802(2) 0.5325(2) 0.48758(11) 0.0696(6) Uani 1 1 d .
N1 N 0.1820(2) 0.7456(3) 0.54589(10) 0.0543(6) Uani 1 1 d .
H1 H 0.121695 0.679277 0.543106 0.065 Uiso 1 1 calc R
N2 N 0.3445(2) 0.9000(2) 0.49675(10) 0.0513(5) Uani 1 1 d .
H2 H 0.385038 0.930318 0.463361 0.062 Uiso 1 1 calc R
C12 C 0.4360(4) 0.4615(4) 0.5408(2) 0.0986(13) Uani 1 1 d .
H12A H 0.365484 0.416300 0.564663 0.148 Uiso 1 1 calc GR
H12B H 0.481660 0.530794 0.566879 0.148 Uiso 1 1 calc GR
H12C H 0.498634 0.389197 0.526828 0.148 Uiso 1 1 calc GR
C11 C 0.2800(3) 0.4650(3) 0.45476(13) 0.0547(6) Uani 1 1 d .
C6 C 0.1954(3) 0.5567(3) 0.42081(11) 0.0502(6) Uani 1 1 d .
C1 C 0.2141(3) 0.7168(3) 0.42501(12) 0.0497(6) Uani 1 1 d .
B1 B 0.2500(3) 0.7873(3) 0.49010(14) 0.0489(7) Uani 1 1 d .
C13 C 0.2071(3) 0.8057(3) 0.60506(12) 0.0503(6) Uani 1 1 d .
C18 C 0.3038(3) 0.9185(3) 0.60870(12) 0.0484(6) Uani 1 1 d .
C17 C 0.3305(3) 0.9826(3) 0.66837(13) 0.0617(8) Uani 1 1 d .
C16 C 0.2594(4) 0.9326(4) 0.72163(14) 0.0783(10) Uani 1 1 d .
H16 H 0.274676 0.974785 0.760908 0.094 Uiso 1 1 calc R
C22 C 0.4301(4) 1.0927(4) 0.67119(17) 0.0757(10) Uani 1 1 d .
H22 H 0.447249 1.138593 0.709481 0.091 Uiso 1 1 calc R
C21 C 0.5000(4) 1.1317(4) 0.61928(19) 0.0766(9) Uani 1 1 d .
H21 H 0.566755 1.201733 0.622791 0.092 Uiso 1 1 calc R
C20 C 0.4742(3) 1.0691(3) 0.56031(15) 0.0610(7) Uani 1 1 d .
H20 H 0.523471 1.097816 0.525083 0.073 Uiso 1 1 calc R
C19 C 0.3760(3) 0.9650(3) 0.55437(12) 0.0484(6) Uani 1 1 d .
C15 C 0.1686(4) 0.8232(4) 0.71624(15) 0.0810(10) Uani 1 1 d .
H15 H 0.123864 0.790394 0.752111 0.097 Uiso 1 1 calc R
C14 C 0.1417(4) 0.7601(4) 0.65854(14) 0.0691(8) Uani 1 1 d .
H14 H 0.078719 0.686033 0.655860 0.083 Uiso 1 1 calc R
C2 C 0.1904(3) 0.7979(3) 0.37513(13) 0.0547(7) Uani 1 1 d .
C3 C 0.1616(3) 0.8762(3) 0.32595(13) 0.0627(8) Uani 1 1 d .
C4 C 0.2667(4) 0.9143(5) 0.27731(17) 0.0999(14) Uani 1 1 d .
H4A H 0.350979 0.871236 0.288987 0.150 Uiso 1 1 calc GR
H4B H 0.276646 1.017502 0.275289 0.150 Uiso 1 1 calc GR
H4C H 0.239480 0.878292 0.236688 0.150 Uiso 1 1 calc GR
C5 C 0.0216(4) 0.9310(4) 0.31534(19) 0.0914(11) Uani 1 1 d .
H5A H -0.035826 0.897218 0.348706 0.137 Uiso 1 1 calc GR
H5B H -0.011186 0.896008 0.275474 0.137 Uiso 1 1 calc GR
H5C H 0.022177 1.034891 0.315057 0.137 Uiso 1 1 calc GR
C7 C 0.0941(3) 0.4940(3) 0.38473(13) 0.0635(8) Uani 1 1 d .
H7 H 0.036310 0.553057 0.361718 0.076 Uiso 1 1 calc R
C8 C 0.0775(4) 0.3443(4) 0.38241(16) 0.0769(9) Uani 1 1 d .
H8 H 0.009513 0.303796 0.357952 0.092 Uiso 1 1 calc R
C9 C 0.1626(4) 0.2574(4) 0.41660(17) 0.0793(10) Uani 1 1 d .
H9 H 0.152049 0.157486 0.415060 0.095 Uiso 1 1 calc R
C10 C 0.2629(3) 0.3160(3) 0.45305(16) 0.0689(8) Uani 1 1 d .
H10 H 0.319192 0.256144 0.476482 0.083 Uiso 1 1 calc R

loop_
_atom_site_aniso_label
_atom_site_aniso_U_11
_atom_site_aniso_U_22
_atom_site_aniso_U_33
_atom_site_aniso_U_23
_atom_site_aniso_U_13
_atom_site_aniso_U_12
O1 0.0619(11) 0.0533(12) 0.0937(15) 0.0074(12) -0.0200(11) -0.0033(10)
N1 0.0584(14) 0.0533(12) 0.0512(11) -0.0041(10) 0.0023(10) -0.0109(11)
N2 0.0595(13) 0.0483(12) 0.0460(11) 0.0028(10) 0.0019(10) -0.0023(10)
C12 0.103(3) 0.082(3) 0.111(3) 0.020(2) -0.047(2) -0.012(2)
C11 0.0532(15) 0.0500(16) 0.0609(15) -0.0066(13) 0.0033(13) 0.0027(14)
C6 0.0546(15) 0.0533(16) 0.0425(13) -0.0059(12) 0.0066(11) 0.0011(13)
C1 0.0520(15) 0.0505(15) 0.0466(14) 0.0013(12) 0.0014(12) 0.0048(12)
B1 0.0531(16) 0.0434(16) 0.0501(15) 0.0027(13) -0.0019(14) 0.0067(14)
C13 0.0537(16) 0.0494(16) 0.0478(14) -0.0003(12) 0.0021(12) 0.0063(13)
C18 0.0495(15) 0.0468(15) 0.0488(13) -0.0020(11) -0.0048(11) 0.0099(12)
C17 0.0661(18) 0.0595(18) 0.0595(17) -0.0139(13) -0.0125(14) 0.0150(15)
C16 0.097(3) 0.091(3) 0.0469(16) -0.0141(16) -0.0014(17) 0.020(2)
C22 0.083(2) 0.068(2) 0.076(2) -0.0194(17) -0.0242(19) 0.0053(19)
C21 0.078(2) 0.0531(18) 0.099(2) -0.0068(17) -0.023(2) -0.0064(16)
C20 0.0575(17) 0.0480(16) 0.077(2) 0.0025(14) -0.0067(15) -0.0018(14)
C19 0.0509(14) 0.0407(14) 0.0537(15) 0.0005(11) -0.0035(12) 0.0065(12)
C15 0.102(3) 0.088(3) 0.0533(17) -0.0025(17) 0.0200(17) 0.005(2)
C14 0.075(2) 0.073(2) 0.0592(17) 0.0006(15) 0.0145(15) -0.0032(17)
C2 0.0581(17) 0.0552(17) 0.0509(14) -0.0036(12) -0.0011(13) 0.0017(13)
C3 0.074(2) 0.0571(18) 0.0567(16) 0.0051(14) -0.0137(14) -0.0027(15)
C4 0.115(3) 0.112(3) 0.073(2) 0.027(2) -0.004(2) -0.035(3)
C5 0.099(3) 0.076(2) 0.099(3) -0.001(2) -0.039(2) 0.015(2)
C7 0.074(2) 0.069(2) 0.0475(15) -0.0075(14) -0.0052(14) -0.0028(16)
C8 0.096(3) 0.071(2) 0.0633(18) -0.0219(16) -0.0081(18) -0.017(2)
C9 0.103(3) 0.0535(19) 0.082(2) -0.0187(18) 0.000(2) -0.0069(18)
C10 0.075(2) 0.0507(18) 0.081(2) -0.0049(16) 0.0012(17) 0.0085(15)

loop_
_atom_type_symbol
_atom_type_description
_atom_type_scat_dispersion_real
_atom_type_scat_dispersion_imag
_atom_type_scat_source
C C 0.0033 0.0016 'International Tables Vol C Tables 4.2.6.8 and 6.1.1.4'
H H 0.0000 0.0000 'International Tables Vol C Tables 4.2.6.8 and 6.1.1.4'
B B 0.0013 0.0007 'International Tables Vol C Tables 4.2.6.8 and 6.1.1.4'
N N 0.0061 0.0033 'International Tables Vol C Tables 4.2.6.8 and 6.1.1.4'
O O 0.0106 0.0060 'International Tables Vol C Tables 4.2.6.8 and 6.1.1.4'

loop_
_geom_angle_atom_site_label_1
_geom_angle_atom_site_label_2
_geom_angle_atom_site_label_3
_geom_angle
C11 O1 C12 118.6(2)
B1 N1 H1 118.1
C13 N1 H1 118.1
C13 N1 B1 123.8(2)
B1 N2 H2 118.1
C19 N2 H2 118.1
C19 N2 B1 123.7(2)
O1 C12 H12A 109.5
O1 C12 H12B 109.5
O1 C12 H12C 109.5
H12A C12 H12B 109.5
H12A C12 H12C 109.5
H12B C12 H12C 109.5
O1 C11 C6 115.2(2)
O1 C11 C10 123.8(3)
C10 C11 C6 121.0(3)
C11 C6 C1 119.7(2)
C7 C6 C11 117.9(3)
C7 C6 C1 122.4(3)
C6 C1 B1 119.6(2)
C2 C1 C6 119.6(2)
C2 C1 B1 120.6(3)
N1 B1 C1 120.8(2)
N2 B1 N1 115.9(2)
N2 B1 C1 123.2(2)
N1 C13 C18 117.6(2)
C14 C13 N1 122.3(3)
C14 C13 C18 120.1(3)
C13 C18 C19 121.4(2)
C17 C18 C13 118.8(2)
C17 C18 C19 119.8(3)
C18 C17 C22 117.8(3)
C16 C17 C18 118.7(3)
C16 C17 C22 123.5(3)
C17 C16 H16 119.6
C15 C16 C17 120.7(3)
C15 C16 H16 119.6
C17 C22 H22 119.4
C21 C22 C17 121.1(3)
C21 C22 H22 119.4
C22 C21 H21 119.3
C22 C21 C20 121.4(3)
C20 C21 H21 119.3
C21 C20 H20 120.0
C19 C20 C21 120.0(3)
C19 C20 H20 120.0
N2 C19 C18 117.5(2)
C20 C19 N2 122.7(3)
C20 C19 C18 119.8(2)
C16 C15 H15 119.4
C16 C15 C14 121.1(3)
C14 C15 H15 119.4
C13 C14 C15 120.6(3)
C13 C14 H14 119.7
C15 C14 H14 119.7
C3 C2 C1 177.5(3)
C2 C3 C4 121.5(3)
C2 C3 C5 120.9(3)
C5 C3 C4 117.6(3)
C3 C4 H4A 109.5
C3 C4 H4B 109.5
C3 C4 H4C 109.5
H4A C4 H4B 109.5
H4A C4 H4C 109.5
H4B C4 H4C 109.5
C3 C5 H5A 109.5
C3 C5 H5B 109.5
C3 C5 H5C 109.5
H5A C5 H5B 109.5
H5A C5 H5C 109.5
H5B C5 H5C 109.5
C6 C7 H7 119.4
C6 C7 C8 121.2(3)
C8 C7 H7 119.4
C7 C8 H8 120.4
C9 C8 C7 119.3(3)
C9 C8 H8 120.4
C8 C9 H9 119.5
C10 C9 C8 120.9(3)
C10 C9 H9 119.5
C11 C10 H10 120.2
C9 C10 C11 119.7(3)
C9 C10 H10 120.2

loop_
_geom_bond_atom_site_label_1
_geom_bond_atom_site_label_2
_geom_bond_distance
O1 C12 1.415(4)
O1 C11 1.365(3)
N1 H1 0.8600
N1 B1 1.413(4)
N1 C13 1.391(3)
N2 H2 0.8600
N2 B1 1.410(4)
N2 C19 1.394(3)
C12 H12A 0.9600
C12 H12B 0.9600
C12 H12C 0.9600
C11 C6 1.393(4)
C11 C10 1.388(4)
C6 C1 1.494(4)
C6 C7 1.390(4)
C1 B1 1.564(4)
C1 C2 1.315(4)
C13 C18 1.421(4)
C13 C14 1.371(4)
C18 C17 1.419(4)
C18 C19 1.421(4)
C17 C16 1.408(5)
C17 C22 1.421(5)
C16 H16 0.9300
C16 C15 1.361(5)
C22 H22 0.9300
C22 C21 1.349(5)
C21 H21 0.9300
C21 C20 1.398(5)
C20 H20 0.9300
C20 C19 1.377(4)
C15 H15 0.9300
C15 C14 1.378(5)
C14 H14 0.9300
C2 C3 1.299(4)
C3 C4 1.508(5)
C3 C5 1.499(5)
C4 H4A 0.9600
C4 H4B 0.9600
C4 H4C 0.9600
C5 H5A 0.9600
C5 H5B 0.9600
C5 H5C 0.9600
C7 H7 0.9300
C7 C8 1.394(5)
C8 H8 0.9300
C8 C9 1.373(5)
C9 H9 0.9300
C9 C10 1.373(5)
C10 H10 0.9300

loop_
_geom_torsion_atom_site_label_1
_geom_torsion_atom_site_label_2
_geom_torsion_atom_site_label_3
_geom_torsion_atom_site_label_4
_geom_torsion
O1 C11 C6 C1 -3.1(3)
O1 C11 C6 C7 177.9(2)
O1 C11 C10 C9 -177.3(3)
N1 C13 C18 C17 179.5(2)
N1 C13 C18 C19 -2.2(4)
N1 C13 C14 C15 -179.5(3)
C12 O1 C11 C6 155.7(3)
C12 O1 C11 C10 -25.8(4)
C11 C6 C1 B1 -39.5(4)
C11 C6 C1 C2 145.6(3)
C11 C6 C7 C8 -0.1(4)
C6 C11 C10 C9 1.1(5)
C6 C1 B1 N1 -44.5(4)
C6 C1 B1 N2 139.2(3)
C6 C7 C8 C9 0.2(5)
C1 C6 C7 C8 -179.0(3)
B1 N1 C13 C18 2.1(4)
B1 N1 C13 C14 -178.3(3)
B1 N2 C19 C18 -2.8(3)
B1 N2 C19 C20 176.1(2)
C13 N1 B1 N2 -2.2(4)
C13 N1 B1 C1 -178.8(2)
C13 C18 C17 C16 -0.5(4)
C13 C18 C17 C22 178.4(3)
C13 C18 C19 N2 2.6(3)
C13 C18 C19 C20 -176.4(2)
C18 C13 C14 C15 0.2(5)
C18 C17 C16 C15 1.2(5)
C18 C17 C22 C21 -2.2(5)
C17 C18 C19 N2 -179.1(2)
C17 C18 C19 C20 1.9(4)
C17 C16 C15 C14 -1.2(6)
C17 C22 C21 C20 2.2(5)
C16 C17 C22 C21 176.7(3)
C16 C15 C14 C13 0.5(6)
C22 C17 C16 C15 -177.7(3)
C22 C21 C20 C19 -0.2(5)
C21 C20 C19 N2 179.2(3)
C21 C20 C19 C18 -1.9(4)
C19 N2 B1 N1 2.6(4)
C19 N2 B1 C1 179.1(2)
C19 C18 C17 C16 -178.8(3)
C19 C18 C17 C22 0.1(4)
C14 C13 C18 C17 -0.2(4)
C14 C13 C18 C19 178.1(3)
C2 C1 B1 N1 130.3(3)
C2 C1 B1 N2 -46.0(4)
C7 C6 C1 B1 139.4(3)
C7 C6 C1 C2 -35.5(4)
C7 C8 C9 C10 0.2(5)
C8 C9 C10 C11 -0.9(5)
C10 C11 C6 C1 178.4(3)
C10 C11 C6 C7 -0.6(4)
